data_2233813
loop_
_publ_author_name
'Sheng, Daopeng'
'Han, Lu'
'Zhang, Yi'
'Yang, Yanzhao'

_publ_section_title
;
 8,10-Diiodo-2,6-dioxo-4\l^3^-ioda-3,5-dioxatricyclo[5.3.1.0^4,11^]undeca-1(11),7,9-triene-9-carboxylic
 acid
;
_journal_coeditor_code GK2447
_journal_issue 3
_journal_name_full 'Acta Crystallographica Section E'
_journal_page_first o706
_journal_paper_doi 10.1107/S1600536812005351
_journal_volume 68
_journal_year 2012
_chemical_formula_iupac 'C9 H I3 O6, 2H2 O'
_chemical_formula_moiety 'C9 H I3 O6, 2(H2 O)'
_chemical_formula_sum 'C9 H5 I3 O8'
_chemical_formula_weight 621.83
_chemical_melting_point 573
_chemical_name_common
;
5,7-Diiodo-1,4-dioxo-1<i>H</i>,4<i>H</i>-2a\l^3^-ioda-2,3-
dioxacyclopenta[<i>cd</i>]indene-6-carboxylic acid dihydrate
;
_chemical_name_systematic
;
8,10-diiodo-2,6-dioxo-4\l^3^-ioda-3,5-dioxatricyclo[5.3.1.0^4,11^]undeca-
1(11),7,9-triene-9-carboxylic acid
;
_space_group_IT_number 15
_symmetry_cell_setting monoclinic
_symmetry_space_group_name_Hall '-C 2yc'
_symmetry_space_group_name_H-M 'C 1 2/c 1'
_atom_sites_solution_hydrogens geom
_atom_sites_solution_primary direct
_atom_sites_solution_secondary difmap
_audit_creation_method SHELXL97
_cell_angle_alpha 90.00
_cell_angle_beta 127.4236(5)
_cell_angle_gamma 90.00
_cell_formula_units_Z 4
_cell_length_a 14.7667(8)
_cell_length_b 11.9890(6)
_cell_length_c 9.7419(5)
_cell_measurement_reflns_used 3350
_cell_measurement_temperature 130(2)
_cell_measurement_theta_max 27.37
_cell_measurement_theta_min 2.43
_cell_volume 1369.68(12)
_computing_cell_refinement 'APEX2 (Bruker, 2007)'
_computing_data_collection 'APEX2 (Bruker, 2007)'
_computing_data_reduction 'APEX2 (Bruker, 2007)'
_computing_molecular_graphics 'DIAMOND (Brandenburg, 1999)'
_computing_publication_material 'publCIF (Westrip, 2010)'
_computing_structure_refinement 'SHELXL97 (Sheldrick, 2008)'
_computing_structure_solution 'SIR97 (Altomare <i>et al.</i>, 1999)'
_diffrn_ambient_temperature 130(2)
_diffrn_measured_fraction_theta_full 0.988
_diffrn_measured_fraction_theta_max 0.988
_diffrn_measurement_device_type 'Bruker APEXII CCD area-detector'
_diffrn_measurement_method '\f and \w scans'
_diffrn_radiation_monochromator graphite
_diffrn_radiation_source 'fine-focus sealed tube'
_diffrn_radiation_type MoK\a
_diffrn_radiation_wavelength 0.71069
_diffrn_reflns_av_R_equivalents 0.0160
_diffrn_reflns_av_sigmaI/netI 0.0173
_diffrn_reflns_limit_h_max 19
_diffrn_reflns_limit_h_min -10
_diffrn_reflns_limit_k_max 15
_diffrn_reflns_limit_k_min -14
_diffrn_reflns_limit_l_max 12
_diffrn_reflns_limit_l_min -12
_diffrn_reflns_number 4078
_diffrn_reflns_theta_full 27.39
_diffrn_reflns_theta_max 27.39
_diffrn_reflns_theta_min 2.43
_diffrn_standards_number 0
_exptl_absorpt_coefficient_mu 6.879
_exptl_absorpt_correction_T_max 0.492
_exptl_absorpt_correction_T_min 0.217
_exptl_absorpt_correction_type multi-scan
_exptl_absorpt_process_details '(APEX2; Bruker, 2007)'
_exptl_crystal_colour colourless
_exptl_crystal_density_diffrn 3.016
_exptl_crystal_density_method 'not measured'
_exptl_crystal_description prism
_exptl_crystal_F_000 1128
_exptl_crystal_size_max 0.32
_exptl_crystal_size_mid 0.14
_exptl_crystal_size_min 0.12
_refine_diff_density_max 2.360
_refine_diff_density_min -2.231
_refine_ls_extinction_method none
_refine_ls_goodness_of_fit_ref 1.228
_refine_ls_hydrogen_treatment constr
_refine_ls_matrix_type full
_refine_ls_number_parameters 93
_refine_ls_number_reflns 1547
_refine_ls_number_restraints 0
_refine_ls_restrained_S_all 1.228
_refine_ls_R_factor_all 0.0426
_refine_ls_R_factor_gt 0.0418
_refine_ls_shift/su_max 0.000
_refine_ls_shift/su_mean 0.000
_refine_ls_structure_factor_coef Fsqd
_refine_ls_weighting_details 'calc w=1/[\s^2^(Fo^2^)+(0.0157P)^2^+40.7765P] where P=(Fo^2^+2Fc^2^)/3'
_refine_ls_weighting_scheme calc
_refine_ls_wR_factor_gt 0.0965
_refine_ls_wR_factor_ref 0.0969
_reflns_number_gt 1515
_reflns_number_total 1547
_reflns_threshold_expression I>2sigma(I)
_cod_data_source_file gk2447.cif
_cod_data_source_block I
_cod_original_sg_symbol_H-M 'C 2/c'
_cod_database_code 2233813
_cod_database_fobs_code 2233813

loop_
_symmetry_equiv_pos_as_xyz
'x, y, z'
'-x, y, -z+1/2'
'x+1/2, y+1/2, z'
'-x+1/2, y+1/2, -z+1/2'
'-x, -y, -z'
'x, -y, z-1/2'
'-x+1/2, -y+1/2, -z'
'x+1/2, -y+1/2, z-1/2'

loop_
_atom_site_type_symbol
_atom_site_label
_atom_site_fract_x
_atom_site_fract_y
_atom_site_fract_z
_atom_site_U_iso_or_equiv
_atom_site_adp_type
_atom_site_calc_flag
_atom_site_refinement_flags
_atom_site_occupancy
_atom_site_symmetry_multiplicity
C C1 0.5000 0.3381(8) 0.7500 0.0216(19) Uani d S 1 2
C C2 0.4147(5) 0.3903(6) 0.5979(8) 0.0207(13) Uani d . 1 1
C C3 0.4155(6) 0.5066(6) 0.5979(9) 0.0249(14) Uani d . 1 1
C C4 0.3340(6) 0.3120(6) 0.4528(9) 0.0248(14) Uani d . 1 1
C C5 0.5000 0.5629(8) 0.7500 0.0222(19) Uani d S 1 2
C C6 0.5000 0.6916(8) 0.7500 0.027(2) Uani d S 1 2
I I1 0.5000 0.16946(5) 0.7500 0.02526(18) Uani d S 1 2
I I2 0.29502(5) 0.59994(5) 0.37929(8) 0.0469(2) Uani d . 1 1
O O1 0.2532(5) 0.3419(5) 0.3093(7) 0.0386(14) Uani d . 1 1
O O2 0.3559(5) 0.2049(5) 0.4946(7) 0.0313(12) Uani d . 1 1
O O3 0.5338(6) 0.7375(5) 0.6751(9) 0.0474(16) Uani d . 1 1
H H3 0.5308 0.8054 0.6818 0.071 Uiso d PR 0.50 1
O O1W 0.4370(6) 0.9449(6) 0.5383(9) 0.0494(16) Uani d . 1 1
H H1W 0.4763 0.8910 0.5958 0.074 Uiso d PR 0.50 1
H H2W 0.4756 0.9896 0.5303 0.074 Uiso d PR 0.50 1
H H3W 0.3831 0.9240 0.4416 0.074 Uiso d R 1 1

loop_
_atom_site_aniso_label
_atom_site_aniso_U_11
_atom_site_aniso_U_22
_atom_site_aniso_U_33
_atom_site_aniso_U_12
_atom_site_aniso_U_13
_atom_site_aniso_U_23
C1 0.021(4) 0.019(4) 0.021(5) 0.000 0.011(4) 0.000
C2 0.017(3) 0.024(3) 0.012(3) 0.000(2) 0.004(2) -0.001(2)
C3 0.021(3) 0.030(4) 0.017(3) 0.005(3) 0.008(3) 0.004(3)
C4 0.021(3) 0.031(4) 0.015(3) -0.002(3) 0.007(3) -0.003(3)
C5 0.026(5) 0.018(4) 0.029(5) 0.000 0.020(4) 0.000
C6 0.039(6) 0.012(4) 0.035(6) 0.000 0.025(5) 0.000
I1 0.0282(3) 0.0169(3) 0.0269(3) 0.000 0.0148(3) 0.000
I2 0.0427(4) 0.0392(3) 0.0341(3) 0.0125(2) 0.0104(3) 0.0160(2)
O1 0.031(3) 0.042(3) 0.019(3) 0.000(3) 0.003(2) -0.004(2)
O2 0.030(3) 0.029(3) 0.024(3) -0.008(2) 0.011(2) -0.008(2)
O3 0.074(5) 0.028(3) 0.069(5) 0.000(3) 0.058(4) 0.005(3)
O1W 0.050(4) 0.044(4) 0.048(4) -0.008(3) 0.026(3) -0.002(3)

loop_
_atom_type_symbol
_atom_type_description
_atom_type_scat_dispersion_real
_atom_type_scat_dispersion_imag
_atom_type_scat_source
C C 0.0033 0.0016 'International Tables Vol C Tables 4.2.6.8 and 6.1.1.4'
H H 0.0000 0.0000 'International Tables Vol C Tables 4.2.6.8 and 6.1.1.4'
O O 0.0106 0.0060 'International Tables Vol C Tables 4.2.6.8 and 6.1.1.4'
I I -0.4742 1.8119 'International Tables Vol C Tables 4.2.6.8 and 6.1.1.4'

loop_
_geom_angle_atom_site_label_1
_geom_angle_atom_site_label_2
_geom_angle_atom_site_label_3
_geom_angle_site_symmetry_1
_geom_angle_site_symmetry_3
_geom_angle
C2 C1 C2 2_656 . 126.1(9)
C2 C1 I1 2_656 . 117.0(5)
C2 C1 I1 . . 117.0(5)
C1 C2 C3 . . 116.8(6)
C1 C2 C4 . . 114.3(6)
C3 C2 C4 . . 128.9(6)
C2 C3 C5 . . 119.0(7)
C2 C3 I2 . . 122.3(5)
C5 C3 I2 . . 118.7(6)
O1 C4 O2 . . 121.6(7)
O1 C4 C2 . . 124.1(7)
O2 C4 C2 . . 114.2(6)
C3 C5 C3 . 2_656 122.3(9)
C3 C5 C6 . . 118.8(5)
O3 C6 O3 2_656 . 127.1(10)
O3 C6 C5 . . 116.5(5)
C1 I1 O2 . . 78.38(15)
O2 I1 O2 2_656 . 156.8(3)
C4 O2 I1 . . 116.1(4)
C6 O3 H3 . . 109.5
H1W O1W H2W . . 109.6
H1W O1W H3W . . 109.5
H2W O1W H3W . . 109.6

loop_
_geom_bond_atom_site_label_1
_geom_bond_atom_site_label_2
_geom_bond_site_symmetry_2
_geom_bond_distance
C1 C2 2_656 1.380(8)
C1 I1 . 2.022(9)
C2 C3 . 1.394(10)
C2 C4 . 1.501(9)
C3 C5 . 1.400(8)
C3 I2 . 2.085(7)
C4 O1 . 1.216(9)
C4 O2 . 1.326(9)
C5 C3 2_656 1.400(8)
C5 C6 . 1.543(13)
C6 O3 . 1.237(7)
I1 O2 . 2.113(5)
O3 H3 . 0.8200
O1W H1W . 0.8201
O1W H2W . 0.8200
O1W H3W . 0.8201

loop_
_geom_contact_atom_site_label_1
_geom_contact_atom_site_label_2
_geom_contact_distance
_geom_contact_site_symmetry_2
C4 O3 2.944(10) 5_666
I1 O1W 3.173(7) 1_545
I2 O2 3.156(5) 4
I2 O1 3.274(6) 4

loop_
_geom_hbond_atom_site_label_D
_geom_hbond_atom_site_label_H
_geom_hbond_atom_site_label_A
_geom_hbond_site_symmetry_A
_geom_hbond_distance_DH
_geom_hbond_distance_HA
_geom_hbond_distance_DA
_geom_hbond_angle_DHA
O3 H3 O1W . 0.82 2.08 2.772(9) 142
O1W H1W O3 . 0.82 1.98 2.772(9) 163
O1W H2W O1W 5_676 0.82 1.94 2.730(14) 160
O1W H3W O1 4 0.82 2.24 3.053(9) 172

loop_
_geom_torsion_atom_site_label_1
_geom_torsion_atom_site_label_2
_geom_torsion_atom_site_label_3
_geom_torsion_atom_site_label_4
_geom_torsion_site_symmetry_1
_geom_torsion_site_symmetry_4
_geom_torsion
C2 C1 C2 C3 2_656 . 0.5(5)
I1 C1 C2 C3 . . -179.5(5)
C2 C1 C2 C4 2_656 . 179.7(6)
I1 C1 C2 C4 . . -0.3(6)
C1 C2 C3 C5 . . -0.9(9)
C4 C2 C3 C5 . . 180.0(6)
C1 C2 C3 I2 . . 179.1(4)
C4 C2 C3 I2 . . 0.1(11)
C1 C2 C4 O1 . . 179.7(7)
C3 C2 C4 O1 . . -1.3(13)
C1 C2 C4 O2 . . 1.2(9)
C3 C2 C4 O2 . . -179.7(7)
C2 C3 C5 C3 . 2_656 0.5(5)
I2 C3 C5 C3 . 2_656 -179.6(5)
C2 C3 C5 C6 . . -179.5(5)
I2 C3 C5 C6 . . 0.4(5)
C3 C5 C6 O3 . 2_656 105.1(5)
C3 C5 C6 O3 . . -74.9(5)
C3 C5 C6 O3 2_656 . 105.1(5)
C2 C1 I1 O2 2_656 . 179.6(4)
C2 C1 I1 O2 . . -0.4(4)
O1 C4 O2 I1 . . 180.0(6)
C2 C4 O2 I1 . . -1.5(8)
C1 I1 O2 C4 . . 1.1(5)
O2 I1 O2 C4 2_656 . 1.1(5)
